data_2238236
loop_
_publ_author_name
'Hieu, Truong Hong'
'Anh, Le Tuan'
'Soldatenkov, Anatoly T.'
'Gorchakova, Olga S.'
'Khrustalev, Victor N.'

_publ_section_title
;
 (1<i>R</i>*,21<i>S</i>*,22<i>R</i>*,24<i>S</i>*)-Methyl ethyl
 2-[23-hydroxy-22,24-diphenyl-8,11,14-trioxa-25-azatetracyclo[19.3.1.0^2,7^.0^15,20^]pentacosa-2,4,6,15(20),16,18-hexaen-25-yl]but-2-enedioate
;
_journal_coeditor_code RK2405
_journal_issue 7
_journal_name_full 'Acta Crystallographica Section E'
_journal_page_first o1023
_journal_page_last o1024
_journal_paper_doi 10.1107/S1600536813014748
_journal_volume 69
_journal_year 2013
_chemical_formula_moiety 'C40 H41 N O8'
_chemical_formula_sum 'C40 H41 N O8'
_chemical_formula_weight 663.74
_chemical_melting_point_gt 526
_chemical_melting_point_lt 528
_chemical_name_systematic
;(1<i>R</i>*,21<i>S</i>*,22<i>R</i>*,24<i>S</i>*)-Methyl ethyl
2-[23-hydroxy-22,24-diphenyl-8,11,14-trioxa-25-azatetracyclo[19.3.1.0^2,7^.0^15,20^]pentacosa-2,4,6,15(20),16,18-hexaen-25-yl]but-2-enedioate
;
_space_group_IT_number 14
_symmetry_cell_setting monoclinic
_symmetry_space_group_name_Hall '-P 2yn'
_symmetry_space_group_name_H-M 'P 1 21/n 1'
_atom_sites_solution_hydrogens difmap
_atom_sites_solution_primary direct
_atom_sites_solution_secondary difmap
_audit_creation_method SHELXL97
_cell_angle_alpha 90.00
_cell_angle_beta 108.8870(10)
_cell_angle_gamma 90.00
_cell_formula_units_Z 4
_cell_length_a 11.6594(4)
_cell_length_b 19.3088(6)
_cell_length_c 15.8522(5)
_cell_measurement_reflns_used 9431
_cell_measurement_temperature 100(2)
_cell_measurement_theta_max 30.35
_cell_measurement_theta_min 2.51
_cell_volume 3376.64(19)
_computing_cell_refinement '<i>SAINT</i> (Bruker, 2001)'
_computing_data_collection '<i>APEX2</i> (Bruker, 2005)'
_computing_data_reduction '<i>SAINT</i> (Bruker, 2001)'
_computing_molecular_graphics '<i>SHELXTL</i> (Sheldrick, 2008)'
_computing_publication_material '<i>SHELXTL</i> (Sheldrick, 2008)'
_computing_structure_refinement '<i>SHELXTL</i> (Sheldrick, 2008)'
_computing_structure_solution '<i>SHELXTL</i> (Sheldrick, 2008)'
_diffrn_ambient_temperature 100(2)
_diffrn_measured_fraction_theta_full 1.000
_diffrn_measured_fraction_theta_max 1.000
_diffrn_measurement_device_type 'Bruker APEXII CCD'
_diffrn_measurement_method '\f and \w scans'
_diffrn_radiation_monochromator graphite
_diffrn_radiation_source 'fine-focus sealed tube'
_diffrn_radiation_type MoK\a
_diffrn_radiation_wavelength 0.71073
_diffrn_reflns_av_R_equivalents 0.0405
_diffrn_reflns_av_sigmaI/netI 0.0332
_diffrn_reflns_limit_h_max 16
_diffrn_reflns_limit_h_min -16
_diffrn_reflns_limit_k_max 27
_diffrn_reflns_limit_k_min -27
_diffrn_reflns_limit_l_max 22
_diffrn_reflns_limit_l_min -22
_diffrn_reflns_number 44045
_diffrn_reflns_theta_full 30.00
_diffrn_reflns_theta_max 30.00
_diffrn_reflns_theta_min 1.72
_exptl_absorpt_coefficient_mu 0.091
_exptl_absorpt_correction_T_max 0.989
_exptl_absorpt_correction_T_min 0.984
_exptl_absorpt_correction_type multi-scan
_exptl_absorpt_process_details '(<i>SADABS</i>; Bruker, 2003)'
_exptl_crystal_colour colourless
_exptl_crystal_density_diffrn 1.306
_exptl_crystal_density_method 'not measured'
_exptl_crystal_description prism
_exptl_crystal_F_000 1408
_exptl_crystal_size_max 0.18
_exptl_crystal_size_mid 0.15
_exptl_crystal_size_min 0.12
_refine_diff_density_max 0.419
_refine_diff_density_min -0.477
_refine_ls_extinction_method none
_refine_ls_goodness_of_fit_ref 1.000
_refine_ls_hydrogen_treatment mixed
_refine_ls_matrix_type full
_refine_ls_number_parameters 452
_refine_ls_number_reflns 9846
_refine_ls_number_restraints 4
_refine_ls_restrained_S_all 1.011
_refine_ls_R_factor_all 0.0779
_refine_ls_R_factor_gt 0.0482
_refine_ls_shift/su_max 0.000
_refine_ls_shift/su_mean 0.000
_refine_ls_structure_factor_coef Fsqd
_refine_ls_weighting_details 'calc w=1/[\s^2^(Fo^2^)+(0.0675P)^2^+0.867P] where P=(Fo^2^+2Fc^2^)/3'
_refine_ls_weighting_scheme calc
_refine_ls_wR_factor_gt 0.1238
_refine_ls_wR_factor_ref 0.1355
_reflns_number_gt 6852
_reflns_number_total 9846
_reflns_threshold_expression I>2\s(I)
_cod_data_source_file rk2405.cif
_cod_data_source_block I
_cod_original_sg_symbol_H-M 'P 21/n'
_cod_database_code 2238236
_cod_database_fobs_code 2238236

loop_
_symmetry_equiv_pos_as_xyz
'x, y, z'
'-x+1/2, y+1/2, -z+1/2'
'-x, -y, -z'
'x-1/2, -y-1/2, z-1/2'

loop_
_atom_site_type_symbol
_atom_site_label
_atom_site_fract_x
_atom_site_fract_y
_atom_site_fract_z
_atom_site_U_iso_or_equiv
_atom_site_adp_type
_atom_site_calc_flag
_atom_site_refinement_flags
_atom_site_occupancy
_atom_site_symmetry_multiplicity
_atom_site_disorder_assembly
_atom_site_disorder_group
C C1 0.49983(11) 0.57458(7) 0.29788(8) 0.0224(2) Uani d . 1 1 . .
H H1 0.5405 0.5351 0.3371 0.027 Uiso calc R 1 1 . .
C C2 0.53553(12) 0.57269(7) 0.21364(9) 0.0252(3) Uani d . 1 1 . .
C C3 0.61542(13) 0.52223(9) 0.20458(10) 0.0342(3) Uani d . 1 1 . .
H H3 0.6468 0.4898 0.2514 0.041 Uiso calc R 1 1 . .
C C4 0.65123(15) 0.51760(11) 0.12888(12) 0.0442(4) Uani d . 1 1 . .
H H4 0.7066 0.4827 0.1247 0.053 Uiso calc R 1 1 . .
C C5 0.60556(16) 0.56398(11) 0.06046(11) 0.0459(4) Uani d . 1 1 . .
H H5 0.6289 0.5610 0.0085 0.055 Uiso calc R 1 1 . .
C C6 0.52562(15) 0.61508(10) 0.06706(10) 0.0404(4) Uani d . 1 1 . .
H H6 0.4945 0.6470 0.0196 0.049 Uiso calc R 1 1 . .
C C7 0.49050(13) 0.61998(8) 0.14288(9) 0.0298(3) Uani d . 1 1 . .
O O8 0.41266(10) 0.66954(6) 0.15329(7) 0.0355(2) Uani d . 1 1 . .
C C9 0.35409(15) 0.71378(10) 0.07948(11) 0.0403(4) Uani d . 1 1 . .
H H9A 0.3138 0.6859 0.0256 0.048 Uiso calc R 1 1 . .
H H9B 0.4141 0.7447 0.0665 0.048 Uiso calc R 1 1 . .
C C10 0.26254(15) 0.75544(9) 0.10525(12) 0.0404(4) Uani d . 1 1 . .
H H10A 0.3006 0.7767 0.1646 0.048 Uiso calc R 1 1 . .
H H10B 0.2304 0.7929 0.0614 0.048 Uiso calc R 1 1 . .
O O11 0.16716(10) 0.71066(6) 0.10756(7) 0.0379(3) Uani d . 1 1 . .
C C12 0.09276(16) 0.73823(9) 0.15415(11) 0.0388(4) Uani d . 1 1 . .
H H12A 0.0314 0.7696 0.1147 0.047 Uiso calc R 1 1 . .
H H12B 0.1426 0.7651 0.2063 0.047 Uiso calc R 1 1 . .
C C13 0.03124(14) 0.67958(9) 0.18435(10) 0.0344(3) Uani d . 1 1 . .
H H13A -0.0326 0.6975 0.2072 0.041 Uiso calc R 1 1 . .
H H13B -0.0066 0.6477 0.1341 0.041 Uiso calc R 1 1 . .
O O14 0.12256(9) 0.64436(5) 0.25342(7) 0.0313(2) Uani d . 1 1 . .
C C15 0.09638(12) 0.58011(7) 0.27916(9) 0.0258(3) Uani d . 1 1 . .
C C16 -0.02065(13) 0.55346(9) 0.25550(10) 0.0333(3) Uani d . 1 1 . .
H H16 -0.0872 0.5801 0.2198 0.040 Uiso calc R 1 1 . .
C C17 -0.03998(14) 0.48800(10) 0.28412(11) 0.0393(4) Uani d . 1 1 . .
H H17 -0.1200 0.4700 0.2681 0.047 Uiso calc R 1 1 . .
C C18 0.05563(14) 0.44881(9) 0.33557(11) 0.0366(3) Uani d . 1 1 . .
H H18 0.0419 0.4041 0.3554 0.044 Uiso calc R 1 1 . .
C C19 0.17243(13) 0.47531(8) 0.35823(9) 0.0282(3) Uani d . 1 1 . .
H H19 0.2383 0.4479 0.3932 0.034 Uiso calc R 1 1 . .
C C20 0.19565(12) 0.54073(7) 0.33120(8) 0.0231(3) Uani d . 1 1 . .
C C21 0.32667(11) 0.56407(7) 0.35540(8) 0.0208(2) Uani d . 1 1 . .
H H21 0.3779 0.5290 0.3974 0.025 Uiso calc R 1 1 . .
C C22 0.35632(12) 0.63557(7) 0.40031(8) 0.0221(2) Uani d . 1 1 . .
H H22 0.3200 0.6712 0.3534 0.027 Uiso calc R 1 1 . .
C C23 0.49512(12) 0.64603(7) 0.43145(8) 0.0232(3) Uani d . 1 1 . .
H H23 0.5143 0.6929 0.4594 0.028 Uiso calc R 1 1 . .
O O23 0.55753(9) 0.59506(6) 0.49501(6) 0.0281(2) Uani d . 1 1 . .
H H23O 0.5347(18) 0.5986(10) 0.5383(14) 0.045(5) Uiso d . 1 1 . .
C C24 0.53900(12) 0.64288(7) 0.35017(8) 0.0233(3) Uani d . 1 1 . .
H H24 0.4960 0.6809 0.3094 0.028 Uiso calc R 1 1 . .
N N25 0.36706(9) 0.56630(6) 0.27489(7) 0.0216(2) Uani d . 1 1 . .
C C26 0.30571(12) 0.64843(8) 0.47576(9) 0.0271(3) Uani d . 1 1 . .
C C27 0.27685(14) 0.71585(9) 0.49246(12) 0.0411(4) Uani d . 1 1 . .
H H27 0.2883 0.7525 0.4560 0.049 Uiso calc R 1 1 . .
C C28 0.23144(16) 0.73048(13) 0.56181(14) 0.0586(6) Uani d . 1 1 . .
H H28 0.2143 0.7770 0.5734 0.070 Uiso calc R 1 1 . .
C C29 0.21149(18) 0.67744(15) 0.61346(13) 0.0632(7) Uani d . 1 1 . .
H H29 0.1788 0.6871 0.6599 0.076 Uiso calc R 1 1 . .
C C30 0.23885(18) 0.61087(14) 0.59774(12) 0.0576(6) Uani d . 1 1 . .
H H30 0.2242 0.5743 0.6330 0.069 Uiso calc R 1 1 . .
C C31 0.28807(15) 0.59595(10) 0.53049(10) 0.0387(4) Uani d . 1 1 . .
H H31 0.3097 0.5497 0.5220 0.046 Uiso calc R 1 1 . .
C C32 0.67345(12) 0.65566(8) 0.36966(9) 0.0271(3) Uani d . 1 1 . .
C C33 0.76284(13) 0.61124(9) 0.42065(10) 0.0328(3) Uani d . 1 1 . .
H H33 0.7403 0.5717 0.4472 0.039 Uiso calc R 1 1 . .
C C34 0.88485(14) 0.62371(10) 0.43350(11) 0.0418(4) Uani d . 1 1 . .
H H34 0.9446 0.5927 0.4686 0.050 Uiso calc R 1 1 . .
C C35 0.91940(16) 0.68080(12) 0.39551(12) 0.0501(5) Uani d . 1 1 . .
H H35 1.0027 0.6896 0.4046 0.060 Uiso calc R 1 1 . .
C C36 0.83257(17) 0.72469(11) 0.34460(14) 0.0534(5) Uani d . 1 1 . .
H H36 0.8558 0.7640 0.3179 0.064 Uiso calc R 1 1 . .
C C37 0.71051(15) 0.71244(9) 0.33146(12) 0.0410(4) Uani d . 1 1 . .
H H37 0.6514 0.7435 0.2957 0.049 Uiso calc R 1 1 . .
C C38 0.31867(12) 0.51263(7) 0.21213(8) 0.0228(2) Uani d . 1 1 . .
C C39 0.22377(12) 0.52554(8) 0.14012(9) 0.0277(3) Uani d . 1 1 . .
H H39 0.1989 0.5724 0.1289 0.033 Uiso calc R 1 1 . .
C C40 0.15353(13) 0.47283(9) 0.07592(10) 0.0331(3) Uani d . 1 1 . .
O O40 0.13153(11) 0.47494(7) -0.00366(7) 0.0477(3) Uani d . 1 1 . .
O O41 0.11288(10) 0.42495(6) 0.11879(8) 0.0414(3) Uani d D 1 1 B .
C C41 0.02979(17) 0.37424(10) 0.06340(12) 0.0507(5) Uani d D 1 1 . .
H H41A 0.0732 0.3440 0.0333 0.061 Uiso calc PR 0.70 1 A 1
H H41B -0.0366 0.3980 0.0171 0.061 Uiso calc PR 0.70 1 A 1
H H41C 0.0753 0.3329 0.0553 0.061 Uiso d PR 0.30 1 A 2
H H41D -0.0125 0.3943 0.0039 0.061 Uiso d PR 0.30 1 A 2
C C42 -0.0209(4) 0.33185(17) 0.1222(2) 0.0801(13) Uani d PD 0.70 1 B 1
H H42A 0.0446 0.3055 0.1645 0.120 Uiso calc PR 0.70 1 B 1
H H42B -0.0820 0.2998 0.0855 0.120 Uiso calc PR 0.70 1 B 1
H H42C -0.0584 0.3625 0.1550 0.120 Uiso calc PR 0.70 1 B 1
C C42' -0.0642(6) 0.3559(5) 0.1058(5) 0.0801(13) Uani d PD 0.30 1 B 2
H H42D -0.1233 0.3936 0.0962 0.120 Uiso calc PR 0.30 1 B 2
H H42E -0.0249 0.3488 0.1699 0.120 Uiso calc PR 0.30 1 B 2
H H42F -0.1057 0.3132 0.0790 0.120 Uiso calc PR 0.30 1 B 2
C C43 0.37713(12) 0.44258(7) 0.23154(9) 0.0253(3) Uani d . 1 1 . .
O O43 0.42283(11) 0.41895(6) 0.30529(7) 0.0355(2) Uani d . 1 1 . .
O O44 0.37842(10) 0.41068(5) 0.15658(7) 0.0331(2) Uani d . 1 1 . .
C C44 0.4458(2) 0.34731(10) 0.16785(13) 0.0523(5) Uani d . 1 1 . .
H H44A 0.4741 0.3403 0.1166 0.078 Uiso calc R 1 1 . .
H H44B 0.3937 0.3085 0.1721 0.078 Uiso calc R 1 1 . .
H H44C 0.5157 0.3498 0.2225 0.078 Uiso calc R 1 1 . .

loop_
_atom_site_aniso_label
_atom_site_aniso_U_11
_atom_site_aniso_U_22
_atom_site_aniso_U_33
_atom_site_aniso_U_12
_atom_site_aniso_U_13
_atom_site_aniso_U_23
C1 0.0179(5) 0.0297(6) 0.0198(6) -0.0009(5) 0.0065(5) 0.0019(5)
C2 0.0191(6) 0.0362(7) 0.0211(6) -0.0037(5) 0.0075(5) -0.0021(5)
C3 0.0250(7) 0.0477(9) 0.0305(7) 0.0035(6) 0.0100(6) -0.0024(6)
C4 0.0306(8) 0.0663(12) 0.0391(9) 0.0067(8) 0.0162(7) -0.0098(8)
C5 0.0351(8) 0.0795(13) 0.0285(8) -0.0013(8) 0.0178(7) -0.0057(8)
C6 0.0368(8) 0.0633(11) 0.0249(7) -0.0022(8) 0.0150(6) 0.0038(7)
C7 0.0258(7) 0.0423(8) 0.0225(6) -0.0036(6) 0.0093(5) 0.0006(6)
O8 0.0399(6) 0.0437(6) 0.0248(5) 0.0099(5) 0.0131(4) 0.0109(4)
C9 0.0382(8) 0.0535(10) 0.0289(8) 0.0028(7) 0.0103(6) 0.0185(7)
C10 0.0393(9) 0.0396(9) 0.0391(9) 0.0022(7) 0.0084(7) 0.0158(7)
O11 0.0379(6) 0.0427(6) 0.0349(6) -0.0014(5) 0.0141(5) 0.0001(5)
C12 0.0434(9) 0.0385(8) 0.0346(8) 0.0119(7) 0.0128(7) 0.0074(7)
C13 0.0283(7) 0.0439(9) 0.0287(7) 0.0120(6) 0.0062(6) 0.0068(6)
O14 0.0245(5) 0.0342(5) 0.0304(5) 0.0024(4) 0.0022(4) 0.0063(4)
C15 0.0219(6) 0.0337(7) 0.0225(6) 0.0005(5) 0.0079(5) -0.0014(5)
C16 0.0194(6) 0.0489(9) 0.0306(7) 0.0014(6) 0.0066(5) 0.0007(6)
C17 0.0218(7) 0.0586(10) 0.0371(8) -0.0110(7) 0.0089(6) 0.0012(7)
C18 0.0312(8) 0.0433(9) 0.0349(8) -0.0113(6) 0.0104(6) 0.0044(7)
C19 0.0244(6) 0.0345(7) 0.0259(6) -0.0030(5) 0.0084(5) 0.0030(5)
C20 0.0199(6) 0.0313(7) 0.0189(6) -0.0015(5) 0.0075(5) -0.0013(5)
C21 0.0191(6) 0.0260(6) 0.0174(5) 0.0001(5) 0.0062(4) 0.0012(5)
C22 0.0206(6) 0.0260(6) 0.0194(6) 0.0007(5) 0.0060(5) 0.0008(5)
C23 0.0211(6) 0.0277(6) 0.0200(6) -0.0023(5) 0.0056(5) 0.0011(5)
O23 0.0226(5) 0.0426(6) 0.0190(4) 0.0026(4) 0.0068(4) 0.0057(4)
C24 0.0206(6) 0.0294(6) 0.0198(6) -0.0033(5) 0.0063(5) 0.0016(5)
N25 0.0179(5) 0.0291(6) 0.0183(5) -0.0019(4) 0.0064(4) -0.0014(4)
C26 0.0181(6) 0.0390(8) 0.0226(6) -0.0005(5) 0.0046(5) -0.0060(5)
C27 0.0292(8) 0.0450(9) 0.0487(9) 0.0000(7) 0.0121(7) -0.0143(8)
C28 0.0341(9) 0.0770(14) 0.0624(13) 0.0076(9) 0.0125(9) -0.0398(11)
C29 0.0378(10) 0.120(2) 0.0341(9) 0.0092(11) 0.0150(8) -0.0224(11)
C30 0.0445(10) 0.1052(18) 0.0279(8) 0.0089(11) 0.0183(8) 0.0054(10)
C31 0.0378(8) 0.0556(10) 0.0256(7) 0.0054(7) 0.0141(6) 0.0045(7)
C32 0.0242(6) 0.0374(7) 0.0201(6) -0.0084(5) 0.0077(5) -0.0040(5)
C33 0.0238(7) 0.0462(9) 0.0284(7) -0.0037(6) 0.0085(6) -0.0019(6)
C34 0.0243(7) 0.0674(12) 0.0326(8) -0.0023(7) 0.0079(6) -0.0099(8)
C35 0.0290(8) 0.0812(14) 0.0439(10) -0.0225(9) 0.0169(7) -0.0183(9)
C36 0.0415(10) 0.0658(13) 0.0567(11) -0.0256(9) 0.0212(9) 0.0018(10)
C37 0.0351(8) 0.0476(10) 0.0412(9) -0.0124(7) 0.0135(7) 0.0057(7)
C38 0.0211(6) 0.0288(6) 0.0201(6) -0.0008(5) 0.0087(5) -0.0018(5)
C39 0.0243(6) 0.0361(7) 0.0222(6) 0.0027(5) 0.0068(5) -0.0035(5)
C40 0.0239(7) 0.0449(9) 0.0267(7) 0.0066(6) 0.0029(5) -0.0089(6)
O40 0.0460(7) 0.0662(8) 0.0248(6) 0.0053(6) 0.0029(5) -0.0115(5)
O41 0.0369(6) 0.0493(7) 0.0343(6) -0.0101(5) 0.0064(5) -0.0150(5)
C41 0.0451(10) 0.0455(10) 0.0510(11) -0.0062(8) 0.0007(8) -0.0205(8)
C42 0.105(3) 0.058(2) 0.069(2) -0.025(2) 0.018(2) -0.0062(18)
C42' 0.105(3) 0.058(2) 0.069(2) -0.025(2) 0.018(2) -0.0062(18)
C43 0.0236(6) 0.0290(7) 0.0240(6) -0.0014(5) 0.0088(5) -0.0024(5)
O43 0.0450(6) 0.0329(6) 0.0271(5) 0.0062(5) 0.0096(5) 0.0039(4)
O44 0.0392(6) 0.0345(6) 0.0277(5) 0.0094(5) 0.0137(4) -0.0024(4)
C44 0.0783(14) 0.0416(9) 0.0440(10) 0.0261(9) 0.0296(10) 0.0034(8)

loop_
_atom_type_symbol
_atom_type_description
_atom_type_scat_dispersion_real
_atom_type_scat_dispersion_imag
_atom_type_scat_source
C C 0.0033 0.0016 'International Tables Vol C Tables 4.2.6.8 and 6.1.1.4'
H H 0.0000 0.0000 'International Tables Vol C Tables 4.2.6.8 and 6.1.1.4'
N N 0.0061 0.0033 'International Tables Vol C Tables 4.2.6.8 and 6.1.1.4'
O O 0.0106 0.0060 'International Tables Vol C Tables 4.2.6.8 and 6.1.1.4'

loop_
_geom_angle_atom_site_label_1
_geom_angle_atom_site_label_2
_geom_angle_atom_site_label_3
_geom_angle
N25 C1 C2 110.04(10)
N25 C1 C24 109.16(10)
C2 C1 C24 111.93(10)
N25 C1 H1 108.5
C2 C1 H1 108.5
C24 C1 H1 108.5
C3 C2 C7 117.54(13)
C3 C2 C1 119.41(13)
C7 C2 C1 123.05(12)
C2 C3 C4 122.13(15)
C2 C3 H3 118.9
C4 C3 H3 118.9
C5 C4 C3 119.32(16)
C5 C4 H4 120.3
C3 C4 H4 120.3
C4 C5 C6 120.22(14)
C4 C5 H5 119.9
C6 C5 H5 119.9
C5 C6 C7 120.45(16)
C5 C6 H6 119.8
C7 C6 H6 119.8
O8 C7 C6 123.00(14)
O8 C7 C2 116.67(12)
C6 C7 C2 120.33(14)
C7 O8 C9 118.65(12)
O8 C9 C10 106.96(12)
O8 C9 H9A 110.3
C10 C9 H9A 110.3
O8 C9 H9B 110.3
C10 C9 H9B 110.3
H9A C9 H9B 108.6
O11 C10 C9 108.30(14)
O11 C10 H10A 110.0
C9 C10 H10A 110.0
O11 C10 H10B 110.0
C9 C10 H10B 110.0
H10A C10 H10B 108.4
C12 O11 C10 113.76(13)
O11 C12 C13 108.69(13)
O11 C12 H12A 110.0
C13 C12 H12A 110.0
O11 C12 H12B 110.0
C13 C12 H12B 110.0
H12A C12 H12B 108.3
O14 C13 C12 106.82(13)
O14 C13 H13A 110.4
C12 C13 H13A 110.4
O14 C13 H13B 110.4
C12 C13 H13B 110.4
H13A C13 H13B 108.6
C15 O14 C13 118.45(11)
O14 C15 C16 123.21(13)
O14 C15 C20 116.32(12)
C16 C15 C20 120.47(13)
C17 C16 C15 119.88(14)
C17 C16 H16 120.1
C15 C16 H16 120.1
C18 C17 C16 120.63(14)
C18 C17 H17 119.7
C16 C17 H17 119.7
C17 C18 C19 119.29(15)
C17 C18 H18 120.4
C19 C18 H18 120.4
C20 C19 C18 121.89(14)
C20 C19 H19 119.1
C18 C19 H19 119.1
C19 C20 C15 117.84(12)
C19 C20 C21 118.23(12)
C15 C20 C21 123.86(12)
N25 C21 C20 111.20(10)
N25 C21 C22 106.42(10)
C20 C21 C22 116.09(11)
N25 C21 H21 107.6
C20 C21 H21 107.6
C22 C21 H21 107.6
C26 C22 C21 115.15(11)
C26 C22 C23 111.20(10)
C21 C22 C23 108.66(10)
C26 C22 H22 107.2
C21 C22 H22 107.2
C23 C22 H22 107.2
O23 C23 C24 109.46(11)
O23 C23 C22 112.17(10)
C24 C23 C22 109.04(10)
O23 C23 H23 108.7
C24 C23 H23 108.7
C22 C23 H23 108.7
C23 O23 H23O 107.8(14)
C32 C24 C23 115.23(11)
C32 C24 C1 110.76(11)
C23 C24 C1 111.30(10)
C32 C24 H24 106.3
C23 C24 H24 106.3
C1 C24 H24 106.3
C38 N25 C1 113.45(10)
C38 N25 C21 114.38(10)
C1 N25 C21 112.69(10)
C27 C26 C31 117.97(14)
C27 C26 C22 118.90(14)
C31 C26 C22 123.12(13)
C26 C27 C28 121.09(19)
C26 C27 H27 119.5
C28 C27 H27 119.5
C29 C28 C27 119.88(19)
C29 C28 H28 120.1
C27 C28 H28 120.1
C30 C29 C28 119.79(17)
C30 C29 H29 120.1
C28 C29 H29 120.1
C29 C30 C31 120.8(2)
C29 C30 H30 119.6
C31 C30 H30 119.6
C26 C31 C30 120.43(18)
C26 C31 H31 119.8
C30 C31 H31 119.8
C37 C32 C33 117.44(14)
C37 C32 C24 119.15(14)
C33 C32 C24 123.33(13)
C32 C33 C34 121.15(15)
C32 C33 H33 119.4
C34 C33 H33 119.4
C35 C34 C33 120.29(17)
C35 C34 H34 119.9
C33 C34 H34 119.9
C36 C35 C34 119.29(15)
C36 C35 H35 120.4
C34 C35 H35 120.4
C35 C36 C37 120.65(17)
C35 C36 H36 119.7
C37 C36 H36 119.7
C32 C37 C36 121.17(17)
C32 C37 H37 119.4
C36 C37 H37 119.4
C39 C38 N25 119.70(12)
C39 C38 C43 122.73(12)
N25 C38 C43 117.56(11)
C38 C39 C40 125.50(14)
C38 C39 H39 117.3
C40 C39 H39 117.3
O40 C40 O41 124.87(15)
O40 C40 C39 125.34(16)
O41 C40 C39 109.69(12)
C40 O41 C41 116.08(12)
O41 C41 C42 108.18(15)
O41 C41 C42' 109.19(19)
O41 C41 H41A 110.1
C42 C41 H41A 110.1
O41 C41 H41B 110.1
C42 C41 H41B 110.1
H41A C41 H41B 108.4
O41 C41 H41C 109.9
C42' C41 H41C 111.5
O41 C41 H41D 109.9
C42' C41 H41D 108.0
H41C C41 H41D 108.3
C41 C42 H42A 109.5
C41 C42 H42B 109.5
C41 C42 H42C 109.5
C41 C42' H42D 109.5
C41 C42' H42E 109.5
H42D C42' H42E 109.5
C41 C42' H42F 109.5
H42D C42' H42F 109.5
H42E C42' H42F 109.5
O43 C43 O44 123.79(13)
O43 C43 C38 124.62(12)
O44 C43 C38 111.50(11)
C43 O44 C44 116.36(12)
O44 C44 H44A 109.5
O44 C44 H44B 109.5
H44A C44 H44B 109.5
O44 C44 H44C 109.5
H44A C44 H44C 109.5
H44B C44 H44C 109.5

loop_
_geom_bond_atom_site_label_1
_geom_bond_atom_site_label_2
_geom_bond_distance
C1 N25 1.4797(16)
C1 C2 1.5225(17)
C1 C24 1.5459(18)
C1 H1 1.0000
C2 C3 1.387(2)
C2 C7 1.409(2)
C3 C4 1.395(2)
C3 H3 0.9500
C4 C5 1.374(3)
C4 H4 0.9500
C5 C6 1.384(3)
C5 H5 0.9500
C6 C7 1.3928(19)
C6 H6 0.9500
C7 O8 1.3651(19)
O8 C9 1.4310(18)
C9 C10 1.495(2)
C9 H9A 0.9900
C9 H9B 0.9900
C10 O11 1.419(2)
C10 H10A 0.9900
C10 H10B 0.9900
O11 C12 1.4127(19)
C12 C13 1.500(2)
C12 H12A 0.9900
C12 H12B 0.9900
C13 O14 1.4283(17)
C13 H13A 0.9900
C13 H13B 0.9900
O14 C15 1.3710(17)
C15 C16 1.3914(19)
C15 C20 1.4071(19)
C16 C17 1.386(2)
C16 H16 0.9500
C17 C18 1.375(2)
C17 H17 0.9500
C18 C19 1.389(2)
C18 H18 0.9500
C19 C20 1.3885(19)
C19 H19 0.9500
C20 C21 1.5180(17)
C21 N25 1.4972(15)
C21 C22 1.5405(18)
C21 H21 1.0000
C22 C26 1.5157(18)
C22 C23 1.5448(18)
C22 H22 1.0000
C23 O23 1.4278(16)
C23 C24 1.5337(17)
C23 H23 1.0000
O23 H23O 0.81(2)
C24 C32 1.5166(18)
C24 H24 1.0000
N25 C38 1.4208(17)
C26 C27 1.391(2)
C26 C31 1.392(2)
C27 C28 1.395(3)
C27 H27 0.9500
C28 C29 1.377(3)
C28 H28 0.9500
C29 C30 1.367(3)
C29 H29 0.9500
C30 C31 1.395(2)
C30 H30 0.9500
C31 H31 0.9500
C32 C37 1.387(2)
C32 C33 1.389(2)
C33 C34 1.391(2)
C33 H33 0.9500
C34 C35 1.377(3)
C34 H34 0.9500
C35 C36 1.366(3)
C35 H35 0.9500
C36 C37 1.390(2)
C36 H36 0.9500
C37 H37 0.9500
C38 C39 1.3311(19)
C38 C43 1.5010(19)
C39 C40 1.484(2)
C39 H39 0.9500
C40 O40 1.2040(18)
C40 O41 1.323(2)
O41 C41 1.455(3)
C41 C42 1.498(3)
C41 C42' 1.501(3)
C41 H41A 0.9900
C41 H41B 0.9900
C41 H41C 0.9901
C41 H41D 0.9901
C42 H42A 0.9800
C42 H42B 0.9800
C42 H42C 0.9800
C42' H42D 0.9800
C42' H42E 0.9800
C42' H42F 0.9800
C43 O43 1.2065(17)
C43 O44 1.3429(16)
O44 C44 1.4337(19)
C44 H44A 0.9800
C44 H44B 0.9800
C44 H44C 0.9800

loop_
_geom_hbond_atom_site_label_D
_geom_hbond_atom_site_label_H
_geom_hbond_atom_site_label_A
_geom_hbond_site_symmetry_A
_geom_hbond_distance_DH
_geom_hbond_distance_HA
_geom_hbond_distance_DA
_geom_hbond_angle_DHA
_geom_hbond_publ_flag
O23 H23O O43 3_666 0.82(2) 2.39(2) 3.1109(14) 148(2) y

loop_
_geom_torsion_atom_site_label_1
_geom_torsion_atom_site_label_2
_geom_torsion_atom_site_label_3
_geom_torsion_atom_site_label_4
_geom_torsion
N25 C1 C2 C3 -120.41(14)
C24 C1 C2 C3 118.02(14)
N25 C1 C2 C7 59.18(17)
C24 C1 C2 C7 -62.39(16)
C7 C2 C3 C4 0.1(2)
C1 C2 C3 C4 179.73(14)
C2 C3 C4 C5 -0.5(3)
C3 C4 C5 C6 0.5(3)
C4 C5 C6 C7 -0.1(3)
C5 C6 C7 O8 179.55(16)
C5 C6 C7 C2 -0.3(2)
C3 C2 C7 O8 -179.56(13)
C1 C2 C7 O8 0.8(2)
C3 C2 C7 C6 0.3(2)
C1 C2 C7 C6 -179.30(14)
C6 C7 O8 C9 7.0(2)
C2 C7 O8 C9 -173.11(13)
C7 O8 C9 C10 172.22(13)
O8 C9 C10 O11 -70.31(17)
C9 C10 O11 C12 163.33(13)
C10 O11 C12 C13 -157.25(13)
O11 C12 C13 O14 70.49(16)
C12 C13 O14 C15 -165.89(12)
C13 O14 C15 C16 -13.83(19)
C13 O14 C15 C20 165.50(12)
O14 C15 C16 C17 -179.98(14)
C20 C15 C16 C17 0.7(2)
C15 C16 C17 C18 -0.3(2)
C16 C17 C18 C19 -0.4(3)
C17 C18 C19 C20 0.7(2)
C18 C19 C20 C15 -0.2(2)
C18 C19 C20 C21 -177.17(13)
O14 C15 C20 C19 -179.83(12)
C16 C15 C20 C19 -0.48(19)
O14 C15 C20 C21 -3.06(18)
C16 C15 C20 C21 176.28(12)
C19 C20 C21 N25 108.80(13)
C15 C20 C21 N25 -67.95(16)
C19 C20 C21 C22 -129.36(13)
C15 C20 C21 C22 53.89(17)
N25 C21 C22 C26 171.20(10)
C20 C21 C22 C26 46.87(15)
N25 C21 C22 C23 -63.33(12)
C20 C21 C22 C23 172.34(10)
C26 C22 C23 O23 66.75(14)
C21 C22 C23 O23 -61.00(13)
C26 C22 C23 C24 -171.84(11)
C21 C22 C23 C24 60.42(13)
O23 C23 C24 C32 -59.67(15)
C22 C23 C24 C32 177.29(11)
O23 C23 C24 C1 67.51(13)
C22 C23 C24 C1 -55.53(14)
N25 C1 C24 C32 -176.23(10)
C2 C1 C24 C32 -54.16(14)
N25 C1 C24 C23 54.20(13)
C2 C1 C24 C23 176.27(11)
C2 C1 N25 C38 45.07(14)
C24 C1 N25 C38 168.27(10)
C2 C1 N25 C21 177.07(10)
C24 C1 N25 C21 -59.73(13)
C20 C21 N25 C38 -36.60(15)
C22 C21 N25 C38 -163.90(10)
C20 C21 N25 C1 -168.13(11)
C22 C21 N25 C1 64.56(13)
C21 C22 C26 C27 -150.42(13)
C23 C22 C26 C27 85.44(15)
C21 C22 C26 C31 30.52(18)
C23 C22 C26 C31 -93.62(16)
C31 C26 C27 C28 -0.1(2)
C22 C26 C27 C28 -179.20(14)
C26 C27 C28 C29 -1.8(3)
C27 C28 C29 C30 1.4(3)
C28 C29 C30 C31 0.7(3)
C27 C26 C31 C30 2.2(2)
C22 C26 C31 C30 -178.71(15)
C29 C30 C31 C26 -2.6(3)
C23 C24 C32 C37 -117.39(15)
C1 C24 C32 C37 115.16(15)
C23 C24 C32 C33 66.03(18)
C1 C24 C32 C33 -61.42(17)
C37 C32 C33 C34 0.6(2)
C24 C32 C33 C34 177.24(14)
C32 C33 C34 C35 0.0(2)
C33 C34 C35 C36 -0.5(3)
C34 C35 C36 C37 0.4(3)
C33 C32 C37 C36 -0.7(2)
C24 C32 C37 C36 -177.45(16)
C35 C36 C37 C32 0.2(3)
C1 N25 C38 C39 -129.49(13)
C21 N25 C38 C39 99.34(14)
C1 N25 C38 C43 51.47(15)
C21 N25 C38 C43 -79.71(14)
N25 C38 C39 C40 -171.04(13)
C43 C38 C39 C40 8.0(2)
C38 C39 C40 O40 -127.60(17)
C38 C39 C40 O41 55.83(19)
O40 C40 O41 C41 -3.9(2)
C39 C40 O41 C41 172.73(13)
C40 O41 C41 C42 -171.3(2)
C40 O41 C41 C42' -143.9(5)
C39 C38 C43 O43 -146.67(15)
N25 C38 C43 O43 32.35(19)
C39 C38 C43 O44 36.78(18)
N25 C38 C43 O44 -144.20(11)
O43 C43 O44 C44 -4.3(2)
C38 C43 O44 C44 172.24(14)
